data_7048347
loop_
_publ_author_name
'Lethesh, Kallidanthiyil Chellappan'
'\/Oien-\/Odegaard, Sigurd'
'Jayasayee, Kaushik'
'Fiksdahl, Anne'

_publ_section_title
;
 Synthesis of magnesium complexes of ionic liquids with highly
 coordinating anions.
;
_journal_issue 3
_journal_name_full 'Dalton transactions (Cambridge, England : 2003)'
_journal_page_first 982
_journal_page_last 988
_journal_paper_doi 10.1039/c8dt04364g
_journal_volume 48
_journal_year 2019
_chemical_formula_moiety 'C15 H3 F18 Mg O6, C9 H14 N'
_chemical_formula_sum 'C24 H17 F18 Mg N O6'
_chemical_formula_weight 781.70
_space_group_crystal_system triclinic
_space_group_IT_number 2
_space_group_name_Hall '-P 1'
_space_group_name_H-M_alt 'P -1'
_symmetry_space_group_name_Hall '-P 1'
_symmetry_space_group_name_H-M 'P -1'
_atom_sites_solution_hydrogens geom
_audit_creation_date 2018-07-16
_audit_creation_method
;
Olex2 1.2
(compiled 2018.05.29 svn.r3508 for OlexSys, GUI svn.r5506)
;
_audit_update_record
;
2018-10-31 deposited with the CCDC.
2018-12-11 downloaded from the CCDC.
;
_cell_angle_alpha 81.6170(10)
_cell_angle_beta 86.0020(10)
_cell_angle_gamma 72.5640(10)
_cell_formula_units_Z 2
_cell_length_a 9.5379(7)
_cell_length_b 10.9322(8)
_cell_length_c 15.1147(10)
_cell_measurement_reflns_used 9935
_cell_measurement_temperature 100(2)
_cell_measurement_theta_max 33.173
_cell_measurement_theta_min 2.243
_cell_volume 1486.97(18)
_computing_cell_refinement 'APEX3 (Bruker AXS, 2016)'
_computing_data_collection 'APEX3 (Bruker AXS, 2016)'
_computing_data_reduction 'APEX3 (Bruker AXS, 2016)'
_computing_molecular_graphics 'Diamond v4 (Brandenburg, 2012)'
_computing_publication_material 'Olex2 (Dolomanov et al., 2009)'
_computing_structure_refinement 'SHELXL (Sheldrick, 2015b)'
_computing_structure_solution 'SHELXT (Sheldrick, 2015a)'
_diffrn_ambient_temperature 99.96
_diffrn_measured_fraction_theta_full 0.996
_diffrn_measured_fraction_theta_max 0.996
_diffrn_measurement_device_type 'Bruker D8 Venture, CMOS detector'
_diffrn_measurement_method '\f and \w scans'
_diffrn_radiation_type MoK\a
_diffrn_radiation_wavelength 0.71073
_diffrn_reflns_av_R_equivalents 0.0303
_diffrn_reflns_av_unetI/netI 0.0273
_diffrn_reflns_Laue_measured_fraction_full 0.996
_diffrn_reflns_Laue_measured_fraction_max 0.996
_diffrn_reflns_limit_h_max 14
_diffrn_reflns_limit_h_min -14
_diffrn_reflns_limit_k_max 16
_diffrn_reflns_limit_k_min -16
_diffrn_reflns_limit_l_max 23
_diffrn_reflns_limit_l_min -23
_diffrn_reflns_number 44959
_diffrn_reflns_point_group_measured_fraction_full 0.996
_diffrn_reflns_point_group_measured_fraction_max 0.996
_diffrn_reflns_theta_full 25.242
_diffrn_reflns_theta_max 33.190
_diffrn_reflns_theta_min 2.239
_diffrn_standards_number 0
_exptl_absorpt_coefficient_mu 0.214
_exptl_absorpt_correction_T_max 0.7465
_exptl_absorpt_correction_T_min 0.6970
_exptl_absorpt_correction_type multi-scan
_exptl_absorpt_process_details
'SADABS-2016/2 (Bruker,2016/2) was used for absorption correction. wR2(int) was 0.1307 before and 0.0464 after correction. The Ratio of minimum to maximum transmission is 0.9337. The \l/2 correction factor is Not present.'
_exptl_crystal_colour colourless
_exptl_crystal_density_diffrn 1.746
_exptl_crystal_description plate
_exptl_crystal_F_000 780
_exptl_crystal_size_max 0.774
_exptl_crystal_size_mid 0.583
_exptl_crystal_size_min 0.114
_refine_diff_density_max 0.904
_refine_diff_density_min -0.538
_refine_diff_density_rms 0.064
_refine_ls_extinction_method none
_refine_ls_goodness_of_fit_ref 1.049
_refine_ls_hydrogen_treatment constr
_refine_ls_matrix_type full
_refine_ls_number_parameters 479
_refine_ls_number_reflns 11358
_refine_ls_number_restraints 24
_refine_ls_restrained_S_all 1.097
_refine_ls_R_factor_all 0.0511
_refine_ls_R_factor_gt 0.0387
_refine_ls_shift/su_max 0.001
_refine_ls_shift/su_mean 0.000
_refine_ls_structure_factor_coef Fsqd
_refine_ls_weighting_details 'w=1/[\s^2^(Fo^2^)+(0.0534P)^2^+0.5195P] where P=(Fo^2^+2Fc^2^)/3'
_refine_ls_weighting_scheme calc
_refine_ls_wR_factor_gt 0.0992
_refine_ls_wR_factor_ref 0.1081
_reflns_Friedel_coverage 0.000
_reflns_number_gt 9339
_reflns_number_total 11358
_reflns_threshold_expression 'I > 2\s(I)'
_cod_data_source_file c8dt04364g2.cif
_cod_data_source_block kcl-108
_cod_depositor_comments 'Adding full bibliography for 7048346--7048349.cif.'
_cod_database_code 7048347
_shelx_shelxl_version_number 2014/7
_shelx_space_group_comment
;
The symmetry employed for this shelxl refinement is uniquely defined
by the following loop, which should always be used as a source of
symmetry information in preference to the above space-group names.
They are only intended as comments.
;
_shelx_estimated_absorpt_t_max 0.976
_shelx_estimated_absorpt_t_min 0.852
_olex2_refinement_description
;
1. Fixed Uiso
 At 1.2 times of:
  All C(H) groups, All C(H,H) groups
 At 1.5 times of:
  All C(H,H,H) groups
2. Uiso/Uaniso restraints and constraints
Uanis(F18) \\sim Ueq, Uanis(F19) \\sim Ueq, Uanis(F20) \\sim Ueq, Uanis(F16)
\\sim Ueq: with sigma of 0.005 and sigma for terminal atoms of 0.01
3. Others
 Fixed Sof: F17(0.75) F21(0.75) F19(0.75) F18(0.25) F16(0.25) F20(0.25)
4.a Secondary CH2 refined with riding coordinates:
 C6(H6A,H6B), C7(H7A,H7B), C8(H8A,H8B)
4.b Aromatic/amide H refined with riding coordinates:
 C12(H12), C22(H22), C17(H17), C4(H4), C1(H1), C2(H2), C5(H5), C3(H3)
4.c Idealised Me refined as rotating group:
 C9(H9A,H9B,H9C)
;
_olex2_submission_special_instructions 'No special instructions were received'

loop_
_space_group_symop_operation_xyz
'x, y, z'
'-x, -y, -z'

loop_
_atom_site_label
_atom_site_type_symbol
_atom_site_fract_x
_atom_site_fract_y
_atom_site_fract_z
_atom_site_U_iso_or_equiv
_atom_site_adp_type
_atom_site_occupancy
_atom_site_site_symmetry_order
_atom_site_calc_flag
_atom_site_refinement_flags_posn
_atom_site_refinement_flags_adp
_atom_site_refinement_flags_occupancy
_atom_site_disorder_assembly
_atom_site_disorder_group
Mg01 Mg 0.27787(4) 0.61281(3) 0.30054(2) 0.01174(7) Uani 1 1 d . . . . .
F1 F 0.30382(8) 0.92514(7) 0.50501(5) 0.02540(15) Uani 1 1 d . . . . .
F3 F 0.48891(8) 0.89116(7) 0.41291(5) 0.02176(14) Uani 1 1 d . . . . .
F6 F 0.73023(8) 0.28157(7) 0.14179(5) 0.02366(14) Uani 1 1 d . . . . .
F2 F 0.51154(8) 0.79260(7) 0.54778(5) 0.02480(15) Uani 1 1 d . . . . .
F11 F -0.11760(9) 0.51308(8) 0.10600(6) 0.03134(18) Uani 1 1 d . . . . .
F8 F 0.34914(10) 0.82570(8) 0.01724(5) 0.03192(18) Uani 1 1 d . . . . .
O1 O 0.24385(8) 0.52286(7) 0.42570(5) 0.01472(13) Uani 1 1 d . . . . .
F12 F -0.00199(11) 0.35763(8) 0.20253(6) 0.03337(19) Uani 1 1 d . . . . .
F13 F -0.29466(8) 0.88216(8) 0.24691(6) 0.03105(18) Uani 1 1 d . . . . .
F14 F -0.13623(9) 0.98908(7) 0.22514(6) 0.03227(18) Uani 1 1 d . . . . .
F9 F 0.55101(10) 0.68724(8) -0.01714(5) 0.03277(19) Uani 1 1 d . . . . .
O6 O 0.07670(8) 0.75677(7) 0.29949(5) 0.01535(14) Uani 1 1 d . . . . .
F4 F 0.72497(9) 0.26315(8) 0.28473(5) 0.03326(19) Uani 1 1 d . . . . .
O5 O 0.16814(8) 0.51782(7) 0.23601(5) 0.01572(14) Uani 1 1 d . . . . .
F10 F 0.11426(10) 0.42563(9) 0.08885(6) 0.0358(2) Uani 1 1 d . . . . .
F7 F 0.56285(9) 0.21375(7) 0.21623(7) 0.03225(19) Uani 1 1 d . . . . .
F15 F -0.18332(9) 0.90855(8) 0.35796(6) 0.03147(18) Uani 1 1 d . . . . .
O4 O 0.35019(8) 0.70160(7) 0.18480(5) 0.01569(14) Uani 1 1 d . . . . .
O2 O 0.35721(8) 0.73050(7) 0.36703(5) 0.01458(13) Uani 1 1 d . . . . .
F5 F 0.55014(11) 0.81927(8) 0.07614(6) 0.03390(19) Uani 1 1 d . . . . .
O3 O 0.46026(8) 0.45504(7) 0.28301(5) 0.01500(13) Uani 1 1 d . . . . .
F17 F 0.28309(18) 0.33836(15) 0.57596(13) 0.0399(5) Uani 0.75 1 d . . P A 1
F21 F 0.08119(17) 0.48694(19) 0.58246(12) 0.0381(4) Uani 0.75 1 d . . P A 1
N1 N 0.76491(9) 0.91744(8) 0.70484(6) 0.01460(15) Uani 1 1 d . . . . .
F19 F 0.2605(3) 0.4850(2) 0.65890(10) 0.0514(6) Uani 0.75 1 d . U P A 1
C13 C 0.27465(11) 0.54429(9) 0.49990(6) 0.01296(16) Uani 1 1 d . . . . .
C11 C 0.37242(10) 0.72432(9) 0.44899(6) 0.01197(16) Uani 1 1 d . . . . .
C21 C 0.04334(11) 0.55820(9) 0.20364(6) 0.01304(16) Uani 1 1 d . . . . .
C23 C -0.03936(10) 0.76306(9) 0.26220(7) 0.01296(16) Uani 1 1 d . . . . .
C12 C 0.34090(12) 0.63535(10) 0.51809(7) 0.01582(17) Uani 1 1 d . . . . .
H12 H 0.3648 0.6370 0.5778 0.019 Uiso 1 1 calc R . . . .
C16 C 0.44767(11) 0.65113(10) 0.13032(6) 0.01460(17) Uani 1 1 d . . . . .
C22 C -0.06511(11) 0.67498(10) 0.21248(7) 0.01432(17) Uani 1 1 d . . . . .
H22 H -0.1566 0.6941 0.1844 0.017 Uiso 1 1 calc R . . . .
C14 C 0.22551(12) 0.46219(10) 0.58067(7) 0.01583(17) Uani 1 1 d . . . . .
C17 C 0.53794(12) 0.52352(10) 0.13573(7) 0.01705(18) Uani 1 1 d . . . . .
H17 H 0.6011 0.4959 0.0865 0.020 Uiso 1 1 calc R . . . .
C4 C 0.83327(12) 0.75293(11) 0.61036(8) 0.0198(2) Uani 1 1 d . . . . .
H4 H 0.8171 0.6802 0.5900 0.024 Uiso 1 1 calc R . . . .
C1 C 0.87597(12) 0.96406(10) 0.67097(7) 0.01693(18) Uani 1 1 d . . . . .
H1 H 0.8894 1.0374 0.6920 0.020 Uiso 1 1 calc R . . . .
C10 C 0.42224(11) 0.83343(10) 0.47869(7) 0.01492(17) Uani 1 1 d . . . . .
C2 C 0.97004(12) 0.90563(11) 0.60587(8) 0.0199(2) Uani 1 1 d . . . . .
H2 H 1.0498 0.9371 0.5829 0.024 Uiso 1 1 calc R . . . .
C6 C 0.66715(12) 0.97925(10) 0.77714(8) 0.01904(19) Uani 1 1 d . . . . .
H6A H 0.5659 0.9764 0.7698 0.023 Uiso 1 1 calc R . . . .
H6B H 0.6649 1.0711 0.7723 0.023 Uiso 1 1 calc R . . . .
C18 C 0.53641(10) 0.43622(10) 0.21268(7) 0.01364(16) Uani 1 1 d . . . . .
C20 C 0.00780(12) 0.46380(10) 0.14916(7) 0.01858(19) Uani 1 1 d . . . . .
C5 C 0.74398(12) 0.81311(10) 0.67639(8) 0.01756(18) Uani 1 1 d . . . . .
H5 H 0.6664 0.7807 0.7023 0.021 Uiso 1 1 calc R . . . .
C3 C 0.94737(12) 0.80022(11) 0.57406(8) 0.0206(2) Uani 1 1 d . . . . .
H3 H 1.0095 0.7609 0.5278 0.025 Uiso 1 1 calc R . . . .
C24 C -0.16594(11) 0.88641(10) 0.27276(8) 0.01843(19) Uani 1 1 d . . . . .
C7 C 0.72031(13) 0.91074(11) 0.86930(7) 0.0201(2) Uani 1 1 d . . . . .
H7A H 0.7271 0.8181 0.8723 0.024 Uiso 1 1 calc R . . . .
H7B H 0.6461 0.9474 0.9150 0.024 Uiso 1 1 calc R . . . .
C8 C 0.86881(14) 0.92152(11) 0.89259(8) 0.0220(2) Uani 1 1 d . . . . .
H8A H 0.8657 1.0138 0.8844 0.026 Uiso 1 1 calc R . . . .
H8B H 0.9456 0.8767 0.8511 0.026 Uiso 1 1 calc R . . . .
C19 C 0.64117(11) 0.29781(10) 0.21339(7) 0.01626(18) Uani 1 1 d . . . . .
C15 C 0.47436(14) 0.74576(11) 0.05003(7) 0.0213(2) Uani 1 1 d . . . . .
C9 C 0.90920(19) 0.86272(14) 0.98866(9) 0.0338(3) Uani 1 1 d . . . . .
H9A H 0.9118 0.7715 0.9971 0.051 Uiso 1 1 calc GR . . . .
H9B H 0.8357 0.9094 1.0300 0.051 Uiso 1 1 calc GR . . . .
H9C H 1.0061 0.8695 1.0006 0.051 Uiso 1 1 calc GR . . . .
F18 F 0.3141(6) 0.4288(7) 0.6445(4) 0.0615(17) Uani 0.25 1 d . U P A -1
F16 F 0.2164(9) 0.3494(6) 0.5628(4) 0.0606(17) Uani 0.25 1 d . U P A -1
F20 F 0.1033(7) 0.5192(6) 0.6126(5) 0.067(2) Uani 0.25 1 d . U P A -1

loop_
_atom_site_aniso_label
_atom_site_aniso_U_11
_atom_site_aniso_U_22
_atom_site_aniso_U_33
_atom_site_aniso_U_23
_atom_site_aniso_U_13
_atom_site_aniso_U_12
Mg01 0.01191(15) 0.01144(15) 0.01215(15) -0.00250(11) 0.00004(11) -0.00351(12)
F1 0.0236(3) 0.0196(3) 0.0339(4) -0.0146(3) 0.0024(3) -0.0032(3)
F3 0.0261(3) 0.0210(3) 0.0226(3) -0.0010(2) 0.0008(3) -0.0149(3)
F6 0.0222(3) 0.0203(3) 0.0252(3) -0.0070(3) 0.0091(3) -0.0017(3)
F2 0.0279(4) 0.0269(4) 0.0235(3) 0.0006(3) -0.0132(3) -0.0130(3)
F11 0.0300(4) 0.0261(4) 0.0397(4) -0.0107(3) -0.0204(3) -0.0036(3)
F8 0.0417(5) 0.0256(4) 0.0200(3) 0.0052(3) -0.0001(3) -0.0012(3)
O1 0.0168(3) 0.0148(3) 0.0139(3) -0.0023(2) 0.0010(2) -0.0067(3)
F12 0.0518(5) 0.0193(3) 0.0361(4) 0.0000(3) -0.0139(4) -0.0200(3)
F13 0.0117(3) 0.0260(4) 0.0559(5) -0.0163(4) -0.0044(3) -0.0005(3)
F14 0.0249(4) 0.0126(3) 0.0532(5) 0.0036(3) 0.0037(3) -0.0011(3)
F9 0.0507(5) 0.0242(4) 0.0190(3) -0.0035(3) 0.0170(3) -0.0080(3)
O6 0.0129(3) 0.0134(3) 0.0203(3) -0.0053(3) -0.0008(3) -0.0034(2)
F4 0.0328(4) 0.0298(4) 0.0253(4) -0.0085(3) -0.0109(3) 0.0132(3)
O5 0.0144(3) 0.0133(3) 0.0198(3) -0.0050(3) -0.0031(3) -0.0027(3)
F10 0.0356(4) 0.0453(5) 0.0325(4) -0.0277(4) 0.0054(3) -0.0116(4)
F7 0.0245(4) 0.0159(3) 0.0576(5) -0.0090(3) 0.0118(4) -0.0088(3)
F15 0.0277(4) 0.0313(4) 0.0330(4) -0.0186(3) 0.0063(3) 0.0000(3)
O4 0.0181(3) 0.0140(3) 0.0143(3) -0.0024(2) 0.0020(3) -0.0039(3)
O2 0.0176(3) 0.0156(3) 0.0121(3) -0.0018(2) -0.0006(2) -0.0073(3)
F5 0.0480(5) 0.0292(4) 0.0326(4) -0.0033(3) 0.0083(4) -0.0259(4)
O3 0.0133(3) 0.0157(3) 0.0143(3) -0.0019(2) 0.0005(2) -0.0019(3)
F17 0.0458(8) 0.0127(5) 0.0452(9) 0.0087(5) 0.0239(7) 0.0041(6)
F21 0.0143(5) 0.0493(10) 0.0409(9) 0.0222(7) 0.0039(5) -0.0086(6)
N1 0.0135(4) 0.0123(4) 0.0179(4) -0.0003(3) -0.0016(3) -0.0040(3)
F19 0.0990(16) 0.0717(12) 0.0123(5) -0.0015(7) 0.0008(7) -0.0709(12)
C13 0.0124(4) 0.0119(4) 0.0131(4) -0.0007(3) 0.0020(3) -0.0023(3)
C11 0.0093(4) 0.0124(4) 0.0141(4) -0.0033(3) -0.0004(3) -0.0023(3)
C21 0.0156(4) 0.0124(4) 0.0124(4) -0.0019(3) -0.0009(3) -0.0058(3)
C23 0.0122(4) 0.0111(4) 0.0151(4) -0.0017(3) 0.0016(3) -0.0031(3)
C12 0.0191(4) 0.0171(4) 0.0125(4) -0.0020(3) 0.0003(3) -0.0075(4)
C16 0.0183(4) 0.0150(4) 0.0121(4) -0.0025(3) 0.0006(3) -0.0072(3)
C22 0.0137(4) 0.0130(4) 0.0163(4) -0.0024(3) -0.0022(3) -0.0032(3)
C14 0.0177(4) 0.0149(4) 0.0147(4) -0.0003(3) 0.0009(3) -0.0055(3)
C17 0.0190(4) 0.0158(4) 0.0158(4) -0.0036(3) 0.0042(3) -0.0046(4)
C4 0.0195(5) 0.0159(4) 0.0248(5) -0.0051(4) -0.0035(4) -0.0046(4)
C1 0.0177(4) 0.0153(4) 0.0192(4) 0.0006(3) -0.0026(3) -0.0077(4)
C10 0.0147(4) 0.0153(4) 0.0159(4) -0.0034(3) -0.0019(3) -0.0051(3)
C2 0.0162(4) 0.0220(5) 0.0217(5) 0.0009(4) 0.0003(4) -0.0075(4)
C6 0.0175(4) 0.0151(4) 0.0221(5) -0.0028(4) 0.0031(4) -0.0018(4)
C18 0.0111(4) 0.0138(4) 0.0164(4) -0.0041(3) -0.0004(3) -0.0032(3)
C20 0.0211(5) 0.0152(4) 0.0206(5) -0.0050(4) -0.0053(4) -0.0048(4)
C5 0.0151(4) 0.0151(4) 0.0240(5) -0.0022(4) -0.0020(4) -0.0067(3)
C3 0.0175(5) 0.0206(5) 0.0209(5) -0.0026(4) -0.0004(4) -0.0017(4)
C24 0.0130(4) 0.0147(4) 0.0276(5) -0.0058(4) 0.0010(4) -0.0029(3)
C7 0.0241(5) 0.0168(5) 0.0189(5) -0.0022(4) 0.0046(4) -0.0066(4)
C8 0.0291(6) 0.0192(5) 0.0186(5) -0.0024(4) -0.0012(4) -0.0083(4)
C19 0.0146(4) 0.0150(4) 0.0183(4) -0.0038(3) 0.0013(3) -0.0026(3)
C15 0.0305(6) 0.0171(5) 0.0159(4) -0.0024(4) 0.0060(4) -0.0075(4)
C9 0.0520(9) 0.0296(6) 0.0213(6) -0.0008(5) -0.0097(5) -0.0135(6)
F18 0.046(3) 0.098(4) 0.043(3) 0.047(3) -0.032(2) -0.044(3)
F16 0.125(4) 0.036(3) 0.036(2) -0.0190(19) 0.026(3) -0.046(3)
F20 0.051(3) 0.041(3) 0.068(4) 0.031(2) 0.041(3) 0.020(2)

loop_
_atom_type_symbol
_atom_type_description
_atom_type_scat_dispersion_real
_atom_type_scat_dispersion_imag
_atom_type_scat_source
C C 0.0033 0.0016 'International Tables Vol C Tables 4.2.6.8 and 6.1.1.4'
H H 0.0000 0.0000 'International Tables Vol C Tables 4.2.6.8 and 6.1.1.4'
F F 0.0171 0.0103 'International Tables Vol C Tables 4.2.6.8 and 6.1.1.4'
Mg Mg 0.0486 0.0363 'International Tables Vol C Tables 4.2.6.8 and 6.1.1.4'
N N 0.0061 0.0033 'International Tables Vol C Tables 4.2.6.8 and 6.1.1.4'
O O 0.0106 0.0060 'International Tables Vol C Tables 4.2.6.8 and 6.1.1.4'

loop_
_geom_angle_atom_site_label_1
_geom_angle_atom_site_label_2
_geom_angle_atom_site_label_3
_geom_angle
O1 Mg01 O6 94.81(3)
O1 Mg01 O4 168.90(4)
O1 Mg01 O2 85.55(3)
O1 Mg01 O3 88.88(3)
O5 Mg01 O1 94.59(3)
O5 Mg01 O6 84.60(3)
O5 Mg01 O4 94.56(3)
O5 Mg01 O2 171.04(4)
O5 Mg01 O3 84.44(3)
O4 Mg01 O6 92.29(3)
O4 Mg01 O2 86.38(3)
O4 Mg01 O3 85.76(3)
O2 Mg01 O6 86.47(3)
O2 Mg01 O3 104.52(3)
O3 Mg01 O6 168.67(3)
C13 O1 Mg01 128.68(7)
C23 O6 Mg01 128.40(7)
C21 O5 Mg01 129.40(7)
C16 O4 Mg01 127.78(7)
C11 O2 Mg01 128.39(7)
C18 O3 Mg01 126.47(7)
C14 F17 F18 49.6(2)
F16 F17 C14 77.3(6)
F16 F17 F18 118.9(7)
C14 F21 F16 50.0(2)
F20 F21 C14 68.6(5)
F20 F21 F16 111.3(6)
C1 N1 C6 119.44(9)
C1 N1 C5 121.03(9)
C5 N1 C6 119.48(9)
C14 F19 F20 48.9(2)
F18 F19 C14 69.2(5)
F18 F19 F20 113.2(6)
O1 C13 C12 128.52(9)
O1 C13 C14 114.33(9)
C12 C13 C14 117.08(9)
O2 C11 C12 128.12(9)
O2 C11 C10 116.03(8)
C12 C11 C10 115.72(8)
O5 C21 C22 128.22(9)
O5 C21 C20 113.89(9)
C22 C21 C20 117.88(9)
O6 C23 C22 128.34(9)
O6 C23 C24 114.25(8)
C22 C23 C24 117.39(9)
C13 C12 C11 120.50(9)
O4 C16 C17 128.54(9)
O4 C16 C15 114.33(9)
C17 C16 C15 117.05(9)
C23 C22 C21 120.21(9)
F17 C14 F21 107.55(14)
F17 C14 F19 107.57(15)
F17 C14 C13 111.24(11)
F17 C14 F16 28.6(3)
F21 C14 F19 106.62(15)
F21 C14 C13 109.98(11)
F21 C14 F16 80.4(4)
F19 C14 C13 113.60(10)
F19 C14 F16 125.4(3)
F18 C14 F17 78.4(4)
F18 C14 F21 129.8(3)
F18 C14 F19 32.2(3)
F18 C14 C13 113.7(3)
F18 C14 F16 102.6(5)
F16 C14 C13 114.0(3)
F20 C14 F17 128.7(3)
F20 C14 F21 31.2(4)
F20 C14 F19 77.7(4)
F20 C14 C13 112.5(3)
F20 C14 F18 106.5(5)
F20 C14 F16 106.7(5)
C18 C17 C16 120.73(9)
C5 C4 C3 118.86(10)
N1 C1 C2 120.17(10)
F1 C10 C11 109.40(8)
F3 C10 F1 106.80(9)
F3 C10 F2 108.27(8)
F3 C10 C11 112.45(8)
F2 C10 F1 106.81(8)
F2 C10 C11 112.79(8)
C1 C2 C3 119.46(10)
N1 C6 C7 111.21(9)
O3 C18 C17 128.40(9)
O3 C18 C19 114.33(9)
C17 C18 C19 117.27(9)
F11 C20 F12 107.29(9)
F11 C20 C21 113.69(9)
F12 C20 C21 110.44(9)
F10 C20 F11 107.58(9)
F10 C20 F12 106.99(10)
F10 C20 C21 110.57(9)
N1 C5 C4 120.95(10)
C4 C3 C2 119.49(10)
F13 C24 F14 107.73(10)
F13 C24 F15 107.23(9)
F13 C24 C23 113.64(9)
F14 C24 C23 110.33(9)
F15 C24 F14 106.89(9)
F15 C24 C23 110.73(9)
C6 C7 C8 114.27(9)
C7 C8 C9 111.87(11)
F6 C19 F4 107.30(9)
F6 C19 F7 106.62(9)
F6 C19 C18 113.95(9)
F4 C19 F7 107.58(10)
F4 C19 C18 111.32(8)
F7 C19 C18 109.76(8)
F8 C15 F9 107.48(10)
F8 C15 F5 106.95(10)
F8 C15 C16 111.90(10)
F9 C15 F5 107.39(10)
F9 C15 C16 113.43(9)
F5 C15 C16 109.40(9)
F19 F18 F17 125.2(6)
F19 F18 C14 78.6(5)
C14 F18 F17 52.0(3)
F17 F16 F21 121.2(7)
F17 F16 C14 74.1(6)
C14 F16 F21 49.6(2)
F21 F20 F19 129.0(7)
F21 F20 C14 80.2(6)
C14 F20 F19 53.4(3)

loop_
_geom_bond_atom_site_label_1
_geom_bond_atom_site_label_2
_geom_bond_distance
Mg01 O1 2.0529(8)
Mg01 O6 2.0848(8)
Mg01 O5 2.0528(8)
Mg01 O4 2.0533(8)
Mg01 O2 2.0747(8)
Mg01 O3 2.0838(8)
F1 C10 1.3469(12)
F3 C10 1.3268(12)
F6 C19 1.3273(12)
F2 C10 1.3325(12)
F11 C20 1.3291(13)
F8 C15 1.3291(15)
O1 C13 1.2502(12)
F12 C20 1.3372(14)
F13 C24 1.3298(13)
F14 C24 1.3360(13)
F9 C15 1.3342(13)
O6 C23 1.2562(12)
F4 C19 1.3284(13)
O5 C21 1.2467(12)
F10 C20 1.3282(14)
F7 C19 1.3415(13)
F15 C24 1.3347(14)
O4 C16 1.2512(12)
O2 C11 1.2469(12)
F5 C15 1.3432(14)
O3 C18 1.2516(12)
F17 C14 1.3102(19)
F17 F18 1.628(8)
F17 F16 0.651(8)
F21 C14 1.3201(18)
F21 F16 1.710(7)
F21 F20 0.694(8)
N1 C1 1.3475(13)
N1 C6 1.4886(14)
N1 C5 1.3480(13)
F19 C14 1.3277(18)
F19 F18 0.722(7)
F19 F20 1.616(8)
C13 C12 1.3953(14)
C13 C14 1.5390(14)
C11 C12 1.4009(14)
C11 C10 1.5413(13)
C21 C22 1.3988(14)
C21 C20 1.5344(14)
C23 C22 1.3895(14)
C23 C24 1.5368(14)
C16 C17 1.3967(15)
C16 C15 1.5351(15)
C14 F18 1.266(5)
C14 F16 1.329(6)
C14 F20 1.247(6)
C17 C18 1.3950(15)
C4 C5 1.3752(16)
C4 C3 1.3870(16)
C1 C2 1.3776(16)
C2 C3 1.3897(16)
C6 C7 1.5247(16)
C18 C19 1.5424(14)
C7 C8 1.5250(17)
C8 C9 1.5256(18)
